data_2011589
loop_
_publ_author_name
'Combs, Robert A.'
'Farmer, J. Matt'
'Kautz, Jason A.'

_publ_section_title
;
 A cyanide-bridged bimetallic complex,
 [CrPr(CN)~6~(C~3~H~7~NO)~4~(H~2~O)~3~]&#x00B7;H~2~O
;
_journal_issue 12
_journal_name_full 'Acta Crystallographica Section C'
_journal_page_first 1420
_journal_page_last 1422
_journal_paper_doi 10.1107/S010827010001204X
_journal_volume 56
_journal_year 2000
_chemical_formula_iupac '[CrPr(CN)6 (C3 H7 NO )4 (H2 O)3 ] , H2 O'
_chemical_formula_moiety 'C18 H36 Cr N10 O8 Pr , H2 O'
_chemical_formula_sum 'C18 H36 Cr N10 O8 Pr'
_chemical_formula_weight 713.48
_chemical_name_systematic
;
 ?
;
_space_group_IT_number 14
_symmetry_cell_setting monoclinic
_symmetry_space_group_name_Hall '-P 2yn'
_symmetry_space_group_name_H-M 'P 1 21/n 1'
_audit_creation_method SHELXL-97
_cell_angle_alpha 90.00
_cell_angle_beta 96.121(10)
_cell_angle_gamma 90.00
_cell_formula_units_Z 4
_cell_length_a 17.940(3)
_cell_length_b 8.9381(8)
_cell_length_c 19.8691(16)
_cell_measurement_reflns_used 25
_cell_measurement_temperature 186(2)
_cell_measurement_theta_max 24
_cell_measurement_theta_min 20
_cell_volume 3167.8(7)
_computing_cell_refinement 'CAD4 Software'
_computing_data_collection 'CAD4 Software (Enraf-Nonius, 1989)'
_computing_data_reduction 'XCAD4 Software (Harms, 1993)'
_computing_molecular_graphics 'SHELXTL/PC (Sheldrick, 1995)'
_computing_publication_material SHELXL97
_computing_structure_refinement 'SHELXL97 (Sheldrick, 1997)'
_computing_structure_solution 'SHELXS97 (Sheldrick, 1997)'
_diffrn_ambient_temperature 293(2)
_diffrn_measured_fraction_theta_full .993
_diffrn_measured_fraction_theta_max .993
_diffrn_measurement_device_type 'Enraf-Nonius CAD4'
_diffrn_measurement_method \w-5/3\q
_diffrn_radiation_monochromator graphite
_diffrn_radiation_source 'fine-focus sealed tube'
_diffrn_radiation_type MoK\a
_diffrn_radiation_wavelength .71073
_diffrn_reflns_av_R_equivalents .0160
_diffrn_reflns_av_sigmaI/netI .0140
_diffrn_reflns_limit_h_max 21
_diffrn_reflns_limit_h_min 0
_diffrn_reflns_limit_k_max 10
_diffrn_reflns_limit_k_min 0
_diffrn_reflns_limit_l_max 23
_diffrn_reflns_limit_l_min -23
_diffrn_reflns_number 5760
_diffrn_reflns_theta_full 25.00
_diffrn_reflns_theta_max 25.00
_diffrn_reflns_theta_min 1.62
_diffrn_standards_decay_% 10.49
_diffrn_standards_interval_time 120
_diffrn_standards_number 3
_exptl_absorpt_coefficient_mu 1.915
_exptl_absorpt_correction_T_max .4735
_exptl_absorpt_correction_T_min .2923
_exptl_absorpt_correction_type numerical
_exptl_absorpt_process_details '(SHELXTL/PC; Sheldrick, 1995)'
_exptl_crystal_colour light-green
_exptl_crystal_density_diffrn 1.496
_exptl_crystal_density_method 'not measured'
_exptl_crystal_description blocks
_exptl_crystal_F_000 1444
_exptl_crystal_size_max .85
_exptl_crystal_size_mid .54
_exptl_crystal_size_min .46
_refine_diff_density_max .561
_refine_diff_density_min -.899
_refine_ls_extinction_coef .00086(12)
_refine_ls_extinction_method 'SHELXL97 (Sheldrick, 1997)'
_refine_ls_goodness_of_fit_ref 1.097
_refine_ls_hydrogen_treatment mixed
_refine_ls_matrix_type full
_refine_ls_number_parameters 376
_refine_ls_number_reflns 5538
_refine_ls_number_restraints 8
_refine_ls_restrained_S_all 1.096
_refine_ls_R_factor_all .0306
_refine_ls_R_factor_gt .0266
_refine_ls_shift/su_max .002
_refine_ls_shift/su_mean .000
_refine_ls_structure_factor_coef Fsqd
_refine_ls_weighting_details 'calc w = 1/[\s^2^(Fo^2^)+(0.0338P)^2^+6.8116P] where P=(Fo^2^+2Fc^2^)/3'
_refine_ls_weighting_scheme calc
_refine_ls_wR_factor_ref .0706
_reflns_number_gt 5024
_reflns_number_total 5538
_reflns_threshold_expression I>2\s(I)
_cod_data_source_file bj1006.cif
_cod_data_source_block I
_cod_depositor_comments
;
The following automatic conversions were performed:
'_symmetry_cell_setting' value 'Monoclinic' changed to 'monoclinic'
according to '/home/saulius/struct/CIF-dictionaries/cif_core.dic'
dictionary named 'cif_core.dic' version 2.4.1 from 2010-06-29.

Automatic conversion script
Id: cif_fix_enum 1527 2010-12-29 10:47:43Z saulius 

The following automatic conversions were performed:

'_symmetry_cell_setting' value 'Monoclinic' changed to 'monoclinic'
according to /home/saulius/struct/CIF-dictionaries/cif_core.dic
dictionary named 'cif_core.dic' version 2.4.1 from
2010-06-29.

'_exptl_absorpt_correction_type' value 'Numerical'
changed to 'numerical' according to
/home/saulius/struct/CIF-dictionaries/cif_core.dic dictionary named
'cif_core.dic' version 2.4.1 from 2010-06-29.

Automatic conversion script
Id: cif_fix_values 1715 2011-07-08 13:25:40Z adriana 
;
_cod_original_cell_volume 3167.9(6)
_cod_original_sg_symbol_H-M 'P 21/n'
_cod_database_code 2011589
_cod_database_fobs_code 2011589

loop_
_symmetry_equiv_pos_as_xyz
'x, y, z'
'-x+1/2, y+1/2, -z+1/2'
'-x, -y, -z'
'x-1/2, -y-1/2, z-1/2'

loop_
_atom_site_label
_atom_site_fract_x
_atom_site_fract_y
_atom_site_fract_z
_atom_site_U_iso_or_equiv
_atom_site_adp_type
_atom_site_calc_flag
_atom_site_refinement_flags
_atom_site_occupancy
_atom_site_disorder_assembly
_atom_site_disorder_group
_atom_site_type_symbol
Pr .477391(9) .085770(19) .230371(8) .01634(8) Uani d . 1 . . Pr
Cr .28568(3) -.24801(5) .03717(2) .01519(12) Uani d . 1 . . Cr
C1 .19854(19) -.2099(4) .09530(16) .0226(7) Uani d . 1 . . C
N1 .14922(18) -.1898(4) .12633(16) .0339(7) Uani d . 1 . . N
C2 .37116(19) -.2865(4) -.02230(17) .0233(7) Uani d . 1 . . C
N2 .41806(19) -.3067(4) -.05621(17) .0377(8) Uani d . 1 . . N
C3 .24410(19) -.0810(4) -.02857(17) .0245(7) Uani d . 1 . . C
N3 .2189(2) .0106(4) -.06420(18) .0428(9) Uani d . 1 . . N
C4 .2189(2) -.4044(4) -.01672(18) .0267(8) Uani d . 1 . . C
N4 .1809(2) -.4932(4) -.04397(19) .0460(9) Uani d . 1 . . N
C5 .32883(19) -.4164(4) .10186(17) .0229(7) Uani d . 1 . . C
N5 .35469(18) -.5098(4) .13646(16) .0335(7) Uani d . 1 . . N
C6 .35093(18) -.0975(4) .09671(17) .0217(7) Uani d . 1 . . C
N6 .38655(16) -.0187(3) .13294(15) .0287(7) Uani d . 1 . . N
O11 .55179(14) -.0232(3) .14872(14) .0351(6) Uani d . 1 . . O
C11 .5775(2) -.0745(4) .09799(19) .0306(8) Uani d . 1 . . C
H11 .5993 -.0073 .0702 .037 Uiso calc R 1 . . H
N11 .57641(16) -.2151(3) .08057(15) .0277(7) Uani d . 1 . . N
C12 .5402(3) -.3259(5) .1199(2) .0456(11) Uani d . 1 . . C
H12A .5447 -.4230 .1000 .068 Uiso calc R 1 . . H
H12B .4882 -.3011 .1200 .068 Uiso calc R 1 . . H
H12C .5640 -.3267 .1655 .068 Uiso calc R 1 . . H
C13 .6100(3) -.2673(5) .0210(2) .0450(10) Uani d . 1 . . C
H13A .6035 -.3736 .0166 .068 Uiso calc R 1 . . H
H13B .6625 -.2438 .0259 .068 Uiso calc R 1 . . H
H13C .5860 -.2188 -.0186 .068 Uiso calc R 1 . . H
O21 .60530(14) .1801(3) .25858(14) .0391(7) Uani d . 1 . . O
C21 .6561(2) .2132(6) .2239(2) .0460(11) Uani d . 1 . . C
H21 .6435 .2242 .1776 .055 Uiso calc R 1 . . H
N21 .72590(17) .2338(5) .24719(17) .0433(9) Uani d . 1 . . N
C22 .7837(3) .2695(9) .2040(3) .086(2) Uani d . 1 . . C
H22A .8310 .2796 .2312 .129 Uiso calc R 1 . . H
H22B .7715 .3618 .1807 .129 Uiso calc R 1 . . H
H22C .7869 .1907 .1716 .129 Uiso calc R 1 . . H
C23 .7500(3) .2072(11) .3176(3) .106(3) Uani d . 1 . . C
H23A .8026 .2283 .3264 .159 Uiso calc R 1 . . H
H23B .7409 .1045 .3283 .159 Uiso calc R 1 . . H
H23C .7225 .2711 .3449 .159 Uiso calc R 1 . . H
O31 .37847(14) -.0341(3) .28588(13) .0363(6) Uani d . 1 . . O
C31 .34939(19) -.0869(4) .33510(18) .0277(8) Uani d . 1 . . C
H31 .3490 -.0277 .3736 .033 Uiso calc R 1 . . H
N31 .31953(16) -.2196(3) .33602(14) .0251(6) Uani d . 1 . . N
C32 .3163(3) -.3173(5) .2778(2) .0469(11) Uani d . 1 . . C
H32A .2919 -.4091 .2877 .070 Uiso calc R 1 . . H
H32B .3662 -.3384 .2674 .070 Uiso calc R 1 . . H
H32C .2886 -.2694 .2398 .070 Uiso calc R 1 . . H
C33 .2888(2) -.2756(5) .3965(2) .0400(10) Uani d . 1 . . C
H33A .2684 -.3738 .3877 .060 Uiso calc R 1 . . H
H33B .2499 -.2096 .4081 .060 Uiso calc R 1 . . H
H33C .3279 -.2801 .4334 .060 Uiso calc R 1 . . H
O41 .53320(15) -.1322(3) .29067(14) .0337(6) Uani d . 1 . . O
C41 .5361(2) -.1624(4) .3522(2) .0346(9) Uani d . 1 . . C
H41 .5416 -.0832 .3826 .041 Uiso calc R 1 . . H
N41 .53198(19) -.2976(4) .37693(19) .0424(9) Uani d . 1 . . N
C42 .5365(3) -.3220(7) .4500(3) .0726(18) Uani d . 1 . . C
H42A .5324 -.4271 .4590 .109 Uiso calc R 1 . . H
H42B .4963 -.2696 .4680 .109 Uiso calc R 1 . . H
H42C .5836 -.2855 .4710 .109 Uiso calc R 1 . . H
C43 .5228(4) -.4263(6) .3337(3) .083(2) Uani d . 1 . . C
H43A .5210 -.5148 .3609 .125 Uiso calc R 1 . . H
H43B .5643 -.4330 .3071 .125 Uiso calc R 1 . . H
H43C .4770 -.4173 .3043 .125 Uiso calc R 1 . . H
O51 .49086(14) .1869(3) .34625(13) .0302(6) Uani d D 1 . . O
O61 .48596(14) .2975(3) .15271(13) .0302(6) Uani d D 1 . . O
O71 .37463(15) .2710(3) .23634(13) .0346(6) Uani d D 1 . . O
O91 .89607(14) .7655(3) .06465(14) .0326(6) Uani d D 1 . . O
H51A .4532(19) .228(5) .359(2) .056(15) Uiso d D 1 . . H
H51B .525(2) .217(5) .3748(19) .053(14) Uiso d D 1 . . H
H61A .513(2) .304(5) .1209(17) .046(13) Uiso d D 1 . . H
H61B .4533(19) .359(4) .139(2) .039(12) Uiso d D 1 . . H
H71A .366(2) .339(4) .2076(17) .034(11) Uiso d D 1 . . H
H71B .359(3) .294(5) .2726(15) .052(14) Uiso d D 1 . . H
H91A .871(2) .688(3) .054(2) .044(13) Uiso d D 1 . . H
H91B .8627(18) .830(4) .066(2) .036(12) Uiso d D 1 . . H

loop_
_atom_site_aniso_label
_atom_site_aniso_U_11
_atom_site_aniso_U_22
_atom_site_aniso_U_33
_atom_site_aniso_U_12
_atom_site_aniso_U_13
_atom_site_aniso_U_23
Pr .01563(11) .01580(11) .01755(11) -.00035(7) .00159(6) .00095(7)
Cr .0159(2) .0163(2) .0135(2) .0003(2) .00271(19) .00006(19)
C1 .0237(17) .0232(17) .0206(16) -.0033(14) .0011(14) .0012(13)
N1 .0307(17) .0414(19) .0320(17) -.0015(14) .0153(14) -.0019(14)
C2 .0282(18) .0211(17) .0214(16) .0033(14) .0064(14) .0042(13)
N2 .0398(19) .0368(18) .0401(19) .0095(15) .0204(16) .0088(15)
C3 .0237(17) .0265(18) .0237(17) .0005(15) .0043(14) -.0011(15)
N3 .047(2) .0346(19) .045(2) .0068(16) -.0031(17) .0143(17)
C4 .0314(19) .0247(18) .0237(17) .0007(15) .0008(14) .0021(15)
N4 .053(2) .0323(19) .049(2) -.0107(17) -.0116(18) -.0094(17)
C5 .0242(17) .0239(17) .0211(16) -.0016(14) .0058(13) -.0028(14)
N5 .0408(18) .0298(17) .0299(17) .0101(15) .0043(14) .0096(14)
C6 .0206(16) .0229(17) .0219(16) .0017(14) .0030(13) .0023(14)
N6 .0263(15) .0315(16) .0275(16) -.0033(13) -.0002(13) -.0051(14)
O11 .0336(14) .0345(14) .0392(15) .0032(12) .0127(12) -.0086(12)
C11 .0312(19) .0283(19) .034(2) .0022(15) .0110(16) .0011(16)
N11 .0270(15) .0272(16) .0298(16) .0014(12) .0076(13) -.0030(13)
C12 .052(3) .030(2) .057(3) -.0054(19) .018(2) .000(2)
C13 .052(3) .047(3) .038(2) .007(2) .013(2) -.010(2)
O21 .0225(13) .0586(19) .0356(15) -.0126(13) .0002(11) .0006(13)
C21 .033(2) .070(3) .033(2) -.019(2) -.0030(18) .006(2)
N21 .0236(16) .070(3) .0367(18) -.0164(17) .0061(14) -.0160(18)
C22 .053(3) .139(6) .071(4) -.048(4) .031(3) -.024(4)
C23 .043(3) .217(10) .057(4) -.028(4) .002(3) -.024(5)
O31 .0316(14) .0422(16) .0363(15) -.0132(12) .0093(12) .0093(12)
C31 .0273(18) .0301(19) .0261(18) -.0029(15) .0045(14) .0009(15)
N31 .0288(15) .0225(15) .0246(15) -.0030(12) .0058(12) .0008(12)
C32 .061(3) .037(2) .045(2) -.005(2) .012(2) -.0102(19)
C33 .046(2) .035(2) .040(2) -.0080(18) .0119(19) .0098(18)
O41 .0394(15) .0259(13) .0356(15) .0100(11) .0034(12) .0114(11)
C41 .034(2) .031(2) .039(2) .0094(17) .0055(17) .0096(17)
N41 .0323(18) .041(2) .054(2) .0044(15) .0038(16) .0259(17)
C42 .060(3) .098(4) .064(3) .027(3) .026(3) .055(3)
C43 .109(5) .035(3) .096(5) -.013(3) -.030(4) .022(3)
O51 .0210(13) .0402(15) .0283(14) .0038(12) -.0028(11) -.0135(12)
O61 .0312(14) .0305(14) .0320(14) .0100(11) .0175(12) .0144(11)
O71 .0404(15) .0407(16) .0252(14) .0221(13) .0154(12) .0148(12)
O91 .0268(14) .0306(15) .0382(15) -.0013(12) -.0064(11) .0013(12)

loop_
_atom_type_symbol
_atom_type_description
_atom_type_scat_dispersion_real
_atom_type_scat_dispersion_imag
_atom_type_scat_source
C C .0033 .0016 'International Tables Vol C Tables 4.2.6.8 and 6.1.1.4'
H H .0000 .0000 'International Tables Vol C Tables 4.2.6.8 and 6.1.1.4'
N N .0061 .0033 'International Tables Vol C Tables 4.2.6.8 and 6.1.1.4'
O O .0106 .0060 'International Tables Vol C Tables 4.2.6.8 and 6.1.1.4'
Cr Cr .3209 .6236 'International Tables Vol C Tables 4.2.6.8 and 6.1.1.4'
Pr Pr -.2180 2.8214 'International Tables Vol C Tables 4.2.6.8 and 6.1.1.4'

loop_
_geom_angle_atom_site_label_1
_geom_angle_atom_site_label_2
_geom_angle_atom_site_label_3
_geom_angle_site_symmetry_1
_geom_angle_site_symmetry_3
_geom_angle
_geom_angle_publ_flag
O11 Pr O31 . . 127.51(10) y
O11 Pr O41 . . 77.34(9) y
O31 Pr O41 . . 73.00(9) y
O11 Pr O21 . . 73.82(9) y
O31 Pr O21 . . 139.19(9) y
O41 Pr O21 . . 80.65(10) y
O11 Pr O61 . . 79.20(9) y
O31 Pr O61 . . 136.11(9) y
O41 Pr O61 . . 150.66(9) y
O21 Pr O61 . . 76.06(9) y
O11 Pr O51 . . 140.44(9) y
O31 Pr O51 . . 75.01(9) y
O41 Pr O51 . . 80.79(9) y
O21 Pr O51 . . 70.36(9) y
O61 Pr O51 . . 107.35(9) y
O11 Pr O71 . . 139.97(9) y
O31 Pr O71 . . 72.05(9) y
O41 Pr O71 . . 140.63(8) y
O21 Pr O71 . . 116.11(10) y
O61 Pr O71 . . 67.30(8) y
O51 Pr O71 . . 73.18(9) y
O11 Pr N6 . . 72.46(9) y
O31 Pr N6 . . 75.36(9) y
O41 Pr N6 . . 105.87(10) y
O21 Pr N6 . . 143.11(9) y
O61 Pr N6 . . 83.32(10) y
O51 Pr N6 . . 146.03(9) y
O71 Pr N6 . . 82.19(10) y
C2 Cr C4 . . 90.91(14) ?
C2 Cr C1 . . 178.97(14) ?
C4 Cr C1 . . 88.27(14) ?
C2 Cr C3 . . 89.92(13) ?
C4 Cr C3 . . 90.62(13) ?
C1 Cr C3 . . 89.46(13) ?
C2 Cr C6 . . 91.50(13) ?
C4 Cr C6 . . 176.41(13) ?
C1 Cr C6 . . 89.36(13) ?
C3 Cr C6 . . 92.06(13) ?
C2 Cr C5 . . 89.01(13) ?
C4 Cr C5 . . 89.30(14) ?
C1 Cr C5 . . 91.60(13) ?
C3 Cr C5 . . 178.93(13) ?
C6 Cr C5 . . 88.07(13) ?
N1 C1 Cr . . 178.5(3) y
C1 N1 H51A . 2 110.8(3) ?
N2 C2 Cr . . 178.9(3) y
N3 C3 Cr . . 177.8(3) y
N4 C4 Cr . . 177.0(3) y
N5 C5 Cr . . 177.8(3) y
N6 C6 Cr . . 176.1(3) y
C6 N6 Pr . . 163.5(3) y
C11 O11 Pr . . 167.4(3) y
O11 C11 N11 . . 125.2(4) ?
C11 N11 C12 . . 120.6(3) ?
C11 N11 C13 . . 121.9(3) ?
C12 N11 C13 . . 117.6(3) ?
C21 O21 Pr . . 133.1(3) y
O21 C21 N21 . . 125.2(4) ?
C21 N21 C23 . . 120.0(4) ?
C21 N21 C22 . . 122.9(4) ?
C23 N21 C22 . . 116.9(4) ?
C31 O31 Pr . . 155.0(2) y
O31 C31 N31 . . 124.2(3) ?
C31 N31 C32 . . 121.4(3) ?
C31 N31 C33 . . 121.0(3) ?
C32 N31 C33 . . 117.6(3) ?
C41 O41 Pr . . 128.7(2) y
O41 C41 N41 . . 124.7(4) ?
C41 N41 C43 . . 121.5(4) ?
C41 N41 C42 . . 120.8(4) ?
C43 N41 C42 . . 117.7(4) ?
H51A O51 H51B . . 102(5) ?
H51A O51 Pr . . 117(3) ?
H51B O51 Pr . . 138(3) ?
H51A O51 O91 . 2_645 105(3) ?
Pr O51 O91 . 2_645 135.76(12) ?
H51B O51 N1 . 2 111(3) ?
Pr O51 N1 . 2 108.68(11) ?
O91 O51 N1 2_645 2 113.51(13) ?
H61B O61 H61A . . 99(4) ?
H61B O61 Pr . . 129(3) ?
H61A O61 Pr . . 127(3) ?
H61B O61 N2 . 3_655 103(3) ?
Pr O61 N2 . 3_655 123.67(12) ?
H61A O61 N5 . 1_565 114(3) ?
Pr O61 N5 . 1_565 114.95(11) ?
N2 O61 N5 3_655 1_565 118.13(13) ?
H71B O71 H71A . . 111(4) ?
H71B O71 Pr . . 122(3) ?
H71A O71 Pr . . 123(3) ?
H71B O71 N5 . 1_565 115(3) ?
Pr O71 N5 . 1_565 118.26(11) ?
H71A O71 N1 . 2 122(3) ?
Pr O71 N1 . 2 108.49(11) ?
N5 O71 N1 1_565 2 125.39(14) ?
H91B O91 H91A . . 102(4) ?
H91B O91 N4 . 3_655 105(3) ?
H91A O91 N3 . 3_665 101(3) ?
N4 O91 N3 3_655 3_665 105.17(14) ?
O51 H51A N1 . 2 168.5(15) ?
O51 H51B O91 . 2_645 174.8(15) ?
O61 H61A N2 . 3_655 173.5(15) ?
O61 H61B N5 . 1_565 158.9(15) ?
O71 H71A N5 . 1_565 173.5(15) ?
O71 H71B N1 . 2 161.6(15) ?
O91 H91A N4 . 3_655 169.9(15) ?
O91 H91B N3 . 3_665 177.5(15) ?

loop_
_geom_bond_atom_site_label_1
_geom_bond_atom_site_label_2
_geom_bond_site_symmetry_2
_geom_bond_distance
_geom_bond_publ_flag
Pr O11 . 2.413(2) y
Pr O31 . 2.435(2) y
Pr O41 . 2.445(2) y
Pr O21 . 2.453(2) y
Pr O61 . 2.457(2) y
Pr O51 . 2.461(2) y
Pr O71 . 2.490(3) y
Pr N6 . 2.569(3) y
Cr C2 . 2.062(3) y
Cr C4 . 2.065(4) y
Cr C1 . 2.069(3) y
Cr C3 . 2.069(4) y
Cr C6 . 2.070(3) y
Cr C5 . 2.074(4) y
C1 N1 . 1.145(4) ?
C2 N2 . 1.147(4) ?
C3 N3 . 1.144(5) ?
C4 N4 . 1.144(5) ?
C5 N5 . 1.148(5) ?
C6 N6 . 1.151(4) ?
O11 C11 . 1.240(4) ?
C11 N11 . 1.303(5) ?
N11 C12 . 1.456(5) ?
N11 C13 . 1.460(5) ?
O21 C21 . 1.236(5) ?
C21 N21 . 1.300(5) ?
N21 C23 . 1.438(7) ?
N21 C22 . 1.450(6) ?
O31 C31 . 1.249(4) ?
C31 N31 . 1.302(5) ?
N31 C32 . 1.445(5) ?
N31 C33 . 1.463(5) ?
O41 C41 . 1.247(5) ?
C41 N41 . 1.310(5) ?
N41 C43 . 1.434(7) ?
N41 C42 . 1.462(6) ?
O51 H51A . .835(19) ?
O51 H51B . .839(19) ?
O61 H61B . .831(19) ?
O61 H61A . .842(19) ?
O71 H71B . .824(19) ?
O71 H71A . .838(19) ?
O91 H91B . .834(19) ?
O91 H91A . .841(19) ?
H51B O91 2_645 1.805(19) ?
H61A N2 3_655 1.873(19) ?
H61B N5 1_565 2.117(19) ?
H71A N5 1_565 1.950(19) ?
H71B N1 2 2.035(19) ?
H91A N4 3_655 1.975(19) ?
H91B N3 3_665 2.040(19) ?
H51A N1 2 2.026(19) ?
O51 N1 2 2.849(4) ?
O61 N2 3_655 2.711(4) ?
O61 N5 1_565 2.908(4) ?
O71 N5 1_565 2.785(4) ?
O71 N1 2 2.828(4) ?
O91 N4 3_655 2.807(4) ?
O91 N3 3_665 2.873(4) ?

loop_
_geom_hbond_atom_site_label_D
_geom_hbond_atom_site_label_H
_geom_hbond_atom_site_label_A
_geom_hbond_site_symmetry_A
_geom_hbond_distance_DH
_geom_hbond_distance_HA
_geom_hbond_distance_DA
_geom_hbond_angle_DHA
_geom_hbond_publ_flag
O51 H51A N1 2 .83(4) 2.03(3) 2.849(4) 169(4) y
O51 H51B O91 2_645 .83(4) 1.81(3) 2.641(3) 174(4) y
O61 H61A N2 3_655 .84(3) 1.88(3) 2.711(4) 173(4) y
O61 H61B N5 1_565 .83(4) 2.12(3) 2.908(4) 159(4) y
O71 H71A N5 1_565 .83(3) 1.95(3) 2.785(4) 174(3) y
O71 H71B N1 2 .83(4) 2.03(3) 2.828(4) 161(5) y
O91 H91A N4 3_655 .84(3) 1.97(3) 2.807(4) 170(4) y
O91 H91B N3 3_665 .83(3) 2.04(3) 2.873(4) 177(4) y
